data_1542814
loop_
_publ_author_name
'Bolla, Geetha'
'Mittapalli, Sudhir'
'Nangia, Ashwini'

_publ_section_title
;
 Modularity and three-dimensional isostructurality of novel synthons in
 sulfonamide--lactam cocrystals
;
_journal_coeditor_code ZX5004
_journal_issue 4
_journal_name_full IUCrJ
_journal_page_first 389
_journal_page_last 401
_journal_paper_doi 10.1107/S2052252515004960
_journal_volume 2
_journal_year 2015
_chemical_formula_moiety C6H6ClNO2S,C6H11NO
_chemical_formula_sum 'C12 H17 Cl N2 O3 S'
_chemical_formula_weight 304.79
_chemical_melting_point 355
_chemical_name_systematic
; 
 ? 
;
_space_group_IT_number 19
_symmetry_cell_setting orthorhombic
_symmetry_space_group_name_Hall 'P 2ac 2ab'
_symmetry_space_group_name_H-M 'P 21 21 21'
_atom_sites_solution_hydrogens geom
_atom_sites_solution_primary direct
_atom_sites_solution_secondary difmap
_audit_creation_method SHELXL-97
_cell_angle_alpha 90.00
_cell_angle_beta 90.00
_cell_angle_gamma 90.00
_cell_formula_units_Z 4
_cell_length_a 7.1564(13)
_cell_length_b 13.369(2)
_cell_length_c 15.276(3)
_cell_measurement_reflns_used 543
_cell_measurement_temperature 297(2)
_cell_measurement_theta_max 26.3142
_cell_measurement_theta_min 2.8406
_cell_volume 1461.5(4)
_computing_structure_refinement 'SHELXL-97 (Sheldrick, 1997)'
_computing_structure_solution 'SHELXS-97 (Sheldrick, 1990)'
_diffrn_ambient_temperature 297(2)
_diffrn_measured_fraction_theta_full 0.999
_diffrn_measured_fraction_theta_max 0.999
_diffrn_measurement_device_type 'Xcalibur, Eos, Gemini'
_diffrn_measurement_method '\w scans'
_diffrn_radiation_monochromator graphite
_diffrn_radiation_source 'fine-focus sealed tube'
_diffrn_radiation_type MoK\a
_diffrn_radiation_wavelength 0.71073
_diffrn_reflns_av_R_equivalents 0.0823
_diffrn_reflns_av_sigmaI/netI 0.2202
_diffrn_reflns_limit_h_max 7
_diffrn_reflns_limit_h_min -8
_diffrn_reflns_limit_k_max 16
_diffrn_reflns_limit_k_min -12
_diffrn_reflns_limit_l_max 19
_diffrn_reflns_limit_l_min -12
_diffrn_reflns_number 4403
_diffrn_reflns_theta_full 26.37
_diffrn_reflns_theta_max 26.37
_diffrn_reflns_theta_min 3.05
_exptl_absorpt_coefficient_mu 0.409
_exptl_absorpt_correction_T_max 1.00000
_exptl_absorpt_correction_T_min 0.33312
_exptl_absorpt_correction_type multi-scan
_exptl_absorpt_process_details SADABS
_exptl_crystal_colour COLORLES
_exptl_crystal_density_diffrn 1.385
_exptl_crystal_density_method 'not measured'
_exptl_crystal_description PLATE
_exptl_crystal_F_000 640
_exptl_crystal_size_max 0.23
_exptl_crystal_size_mid 0.20
_exptl_crystal_size_min 0.20
_refine_diff_density_max 0.247
_refine_diff_density_min -0.247
_refine_diff_density_rms 0.055
_refine_ls_abs_structure_details 'Flack H D (1983), Acta Cryst. A39, 876-881'
_refine_ls_abs_structure_Flack 0.11(15)
_refine_ls_extinction_method none
_refine_ls_goodness_of_fit_ref 0.968
_refine_ls_hydrogen_treatment mixed
_refine_ls_matrix_type full
_refine_ls_number_parameters 178
_refine_ls_number_reflns 2851
_refine_ls_number_restraints 0
_refine_ls_restrained_S_all 0.968
_refine_ls_R_factor_all 0.2263
_refine_ls_R_factor_gt 0.0896
_refine_ls_shift/su_max 0.000
_refine_ls_shift/su_mean 0.000
_refine_ls_structure_factor_coef Fsqd
_refine_ls_weighting_details 'calc w=1/[\s^2^(Fo^2^)+(0.0114P)^2^+0.0000P] where P=(Fo^2^+2Fc^2^)/3'
_refine_ls_weighting_scheme calc
_refine_ls_wR_factor_gt 0.0874
_refine_ls_wR_factor_ref 0.1141
_reflns_number_gt 1152
_reflns_number_total 2851
_reflns_threshold_expression >2sigma(I)
_cod_data_source_file zx5004.cif
_cod_data_source_block 4ClBSACPR
_cod_original_cell_volume 1461.5(5)
_cod_database_code 1542814
_publcif_datablock.id {44fb6c3f-7f62-4ff1-8b5d-03e1a9d7af91}

loop_
_symmetry_equiv_pos_as_xyz
'x, y, z'
'-x+1/2, -y, z+1/2'
'x+1/2, -y+1/2, -z'
'-x, y+1/2, -z+1/2'

loop_
_atom_site_label
_atom_site_type_symbol
_atom_site_fract_x
_atom_site_fract_y
_atom_site_fract_z
_atom_site_U_iso_or_equiv
_atom_site_adp_type
_atom_site_occupancy
_atom_site_symmetry_multiplicity
_atom_site_calc_flag
_atom_site_refinement_flags
S3 S 0.0196(3) 0.35614(15) 0.88356(14) 0.0535(6) Uani 1 1 d .
Cl1 Cl 0.5566(3) 0.07660(16) 0.67777(13) 0.0877(8) Uani 1 1 d .
O2 O 0.0844(6) 0.4564(3) 0.8748(3) 0.0713(16) Uani 1 1 d .
O3 O -0.0805(7) 1.1190(3) 0.9736(3) 0.0632(17) Uani 1 1 d .
C7 C 0.0056(12) 1.0508(6) 0.9436(5) 0.054(2) Uani 1 1 d .
C6 C 0.0971(10) 0.1977(5) 0.7767(4) 0.0458(19) Uani 1 1 d .
H6 H -0.0304 0.1844 0.7780 0.055 Uiso 1 1 calc R
C3 C 0.4741(11) 0.2386(5) 0.7731(5) 0.055(2) Uani 1 1 d .
H3 H 0.6014 0.2523 0.7714 0.066 Uiso 1 1 calc R
C4 C 0.4035(11) 0.1560(5) 0.7312(4) 0.048(2) Uani 1 1 d .
O1 O -0.1687(6) 0.3320(4) 0.8608(3) 0.0827(19) Uani 1 1 d .
C2 C 0.3530(10) 0.3013(5) 0.8181(4) 0.052(2) Uani 1 1 d .
H2 H 0.3983 0.3579 0.8464 0.063 Uiso 1 1 calc R
C5 C 0.2143(11) 0.1350(5) 0.7310(4) 0.055(2) Uani 1 1 d .
H5 H 0.1675 0.0801 0.7009 0.066 Uiso 1 1 calc R
C1 C 0.1653(9) 0.2791(5) 0.8203(4) 0.0382(18) Uani 1 1 d .
N1 N 0.0459(9) 0.3254(4) 0.9837(4) 0.0539(19) Uani 1 1 d .
H1A H 0.005(11) 0.273(4) 1.002(5) 0.065 Uiso 1 1 d .
H1B H 0.167(8) 0.349(5) 1.003(4) 0.065 Uiso 1 1 d .
N2 N 0.1869(9) 1.0380(4) 0.9556(4) 0.065(2) Uani 1 1 d .
H2A H 0.2385 1.0812 0.9896 0.078 Uiso 1 1 calc R
C8 C -0.0874(10) 0.9702(6) 0.8853(5) 0.072(2) Uani 1 1 d .
H8A H -0.2174 0.9883 0.8768 0.086 Uiso 1 1 calc R
H8B H -0.0275 0.9711 0.8284 0.086 Uiso 1 1 calc R
C10 C 0.1078(11) 0.8120(6) 0.9053(6) 0.078(3) Uani 1 1 d .
H10A H 0.0981 0.7442 0.9275 0.093 Uiso 1 1 calc R
H10B H 0.1291 0.8076 0.8427 0.093 Uiso 1 1 calc R
C12 C 0.3120(11) 0.9637(7) 0.9210(6) 0.092(3) Uani 1 1 d .
H12A H 0.4381 0.9809 0.9387 0.110 Uiso 1 1 calc R
H12B H 0.3075 0.9672 0.8576 0.110 Uiso 1 1 calc R
C9 C -0.0795(11) 0.8652(6) 0.9207(5) 0.083(3) Uani 1 1 d .
H9A H -0.1781 0.8262 0.8936 0.099 Uiso 1 1 calc R
H9B H -0.1039 0.8672 0.9831 0.099 Uiso 1 1 calc R
C11 C 0.2757(12) 0.8613(7) 0.9469(6) 0.094(3) Uani 1 1 d .
H11A H 0.2595 0.8598 1.0100 0.112 Uiso 1 1 calc R
H11B H 0.3854 0.8216 0.9333 0.112 Uiso 1 1 calc R

loop_
_atom_site_aniso_label
_atom_site_aniso_U_11
_atom_site_aniso_U_22
_atom_site_aniso_U_33
_atom_site_aniso_U_23
_atom_site_aniso_U_13
_atom_site_aniso_U_12
S3 0.0373(13) 0.0552(14) 0.0680(14) 0.0000(13) 0.0053(11) 0.0072(12)
Cl1 0.095(2) 0.0763(14) 0.0922(16) -0.0156(15) 0.0284(15) 0.0242(15)
O2 0.067(4) 0.044(3) 0.103(4) 0.021(3) 0.016(3) 0.018(3)
O3 0.060(4) 0.050(4) 0.080(4) -0.019(3) 0.014(3) 0.002(3)
C7 0.036(6) 0.056(6) 0.071(6) 0.007(5) -0.006(5) -0.028(5)
C6 0.035(5) 0.053(5) 0.050(5) 0.009(4) -0.001(4) -0.013(4)
C3 0.040(5) 0.059(5) 0.066(5) -0.012(5) 0.006(5) -0.006(5)
C4 0.056(6) 0.043(5) 0.045(5) 0.005(4) 0.007(4) 0.014(5)
O1 0.026(3) 0.108(5) 0.114(5) -0.023(4) -0.007(3) 0.014(3)
C2 0.050(6) 0.057(5) 0.049(5) -0.014(5) 0.001(4) 0.001(5)
C5 0.068(6) 0.042(5) 0.054(5) -0.016(5) -0.005(5) -0.010(5)
C1 0.032(5) 0.038(5) 0.044(4) -0.004(4) 0.000(4) -0.005(4)
N1 0.049(5) 0.045(4) 0.068(5) 0.007(4) 0.018(4) -0.011(4)
N2 0.055(5) 0.039(4) 0.100(5) -0.024(4) -0.019(4) 0.009(4)
C8 0.046(5) 0.072(6) 0.097(7) -0.002(6) 0.002(5) -0.011(5)
C10 0.079(7) 0.050(5) 0.104(7) 0.004(5) 0.007(6) -0.003(6)
C12 0.044(6) 0.079(7) 0.152(10) -0.012(8) -0.015(6) 0.003(6)
C9 0.065(7) 0.072(7) 0.112(8) -0.011(6) -0.007(5) -0.027(6)
C11 0.075(8) 0.068(7) 0.138(8) 0.003(7) -0.037(6) 0.018(7)

loop_
_atom_type_symbol
_atom_type_description
_atom_type_scat_dispersion_real
_atom_type_scat_dispersion_imag
_atom_type_scat_source
C C 0.0033 0.0016 'International Tables Vol C Tables 4.2.6.8 and 6.1.1.4'
H H 0.0000 0.0000 'International Tables Vol C Tables 4.2.6.8 and 6.1.1.4'
N N 0.0061 0.0033 'International Tables Vol C Tables 4.2.6.8 and 6.1.1.4'
O O 0.0106 0.0060 'International Tables Vol C Tables 4.2.6.8 and 6.1.1.4'
S S 0.1246 0.1234 'International Tables Vol C Tables 4.2.6.8 and 6.1.1.4'
Cl Cl 0.1484 0.1585 'International Tables Vol C Tables 4.2.6.8 and 6.1.1.4'

loop_
_geom_angle_atom_site_label_1
_geom_angle_atom_site_label_2
_geom_angle_atom_site_label_3
_geom_angle
O2 S3 O1 119.8(3)
O2 S3 N1 107.1(3)
O1 S3 N1 106.6(3)
O2 S3 C1 107.9(3)
O1 S3 C1 107.1(3)
N1 S3 C1 107.8(3)
O3 C7 N2 123.6(8)
O3 C7 C8 122.1(7)
N2 C7 C8 114.3(8)
C1 C6 C5 121.0(7)
C1 C6 H6 119.5
C5 C6 H6 119.5
C4 C3 C2 119.2(7)
C4 C3 H3 120.4
C2 C3 H3 120.4
C3 C4 C5 121.6(7)
C3 C4 Cl1 118.7(7)
C5 C4 Cl1 119.7(7)
C1 C2 C3 119.4(7)
C1 C2 H2 120.3
C3 C2 H2 120.3
C6 C5 C4 118.2(7)
C6 C5 H5 120.9
C4 C5 H5 120.9
C6 C1 C2 120.6(7)
C6 C1 S3 121.6(6)
C2 C1 S3 117.8(6)
S3 N1 H1A 121(5)
S3 N1 H1B 108(4)
H1A N1 H1B 120(7)
C7 N2 C12 130.5(7)
C7 N2 H2A 114.7
C12 N2 H2A 114.7
C9 C8 C7 115.2(7)
C9 C8 H8A 108.5
C7 C8 H8A 108.5
C9 C8 H8B 108.5
C7 C8 H8B 108.5
H8A C8 H8B 107.5
C11 C10 C9 115.3(6)
C11 C10 H10A 108.4
C9 C10 H10A 108.4
C11 C10 H10B 108.4
C9 C10 H10B 108.4
H10A C10 H10B 107.5
N2 C12 C11 116.1(8)
N2 C12 H12A 108.2
C11 C12 H12A 108.2
N2 C12 H12B 108.2
C11 C12 H12B 108.2
H12A C12 H12B 107.4
C8 C9 C10 114.2(7)
C8 C9 H9A 108.7
C10 C9 H9A 108.7
C8 C9 H9B 108.7
C10 C9 H9B 108.7
H9A C9 H9B 107.6
C12 C11 C10 116.1(8)
C12 C11 H11A 108.3
C10 C11 H11A 108.3
C12 C11 H11B 108.3
C10 C11 H11B 108.3
H11A C11 H11B 107.4

loop_
_geom_bond_atom_site_label_1
_geom_bond_atom_site_label_2
_geom_bond_distance
S3 O2 1.424(5)
S3 O1 1.429(5)
S3 N1 1.595(6)
S3 C1 1.756(7)
Cl1 C4 1.730(7)
O3 C7 1.192(8)
C7 N2 1.321(8)
C7 C8 1.549(9)
C6 C1 1.366(8)
C6 C5 1.375(8)
C6 H6 0.9300
C3 C4 1.373(8)
C3 C2 1.388(8)
C3 H3 0.9300
C4 C5 1.383(9)
C2 C1 1.376(8)
C2 H2 0.9300
C5 H5 0.9300
N1 H1A 0.82(6)
N1 H1B 0.97(6)
N2 C12 1.438(8)
N2 H2A 0.8600
C8 C9 1.505(8)
C8 H8A 0.9700
C8 H8B 0.9700
C10 C11 1.512(10)
C10 C9 1.535(9)
C10 H10A 0.9700
C10 H10B 0.9700
C12 C11 1.449(9)
C12 H12A 0.9700
C12 H12B 0.9700
C9 H9A 0.9700
C9 H9B 0.9700
C11 H11A 0.9700
C11 H11B 0.9700
